data_1516954
loop_
_publ_author_name
'Radu F. Semeniuc'
'Robert R. Baum'
'Jedidiah J. Veach'
'Kraig A. Wheeler'
'Perry J. Pellechia'

_publ_section_title
;
 Metal complexes of ditopic dithiophosphonate ligands built on a
 naphthalenediimide core
;
_journal_name_full
;
Inorganica Chimica Acta
;
_journal_page_first 228
_journal_page_last 238
_journal_volume 400
_journal_year 2013
_chemical_formula_moiety 'C48 H44 N2 O10 P2 S4 Sn, 2(C H2 Cl2)'
_chemical_formula_sum 'C50 H48 Cl4 N2 O10 P2 S4 Sn'
_chemical_formula_weight 1287.57
_space_group_IT_number 2
_symmetry_cell_setting triclinic
_symmetry_space_group_name_Hall '-P 1'
_symmetry_space_group_name_H-M 'P -1'
_atom_sites_solution_hydrogens geom
_atom_sites_solution_primary direct
_atom_sites_solution_secondary difmap
_cell_angle_alpha 91.4050(10)
_cell_angle_beta 105.8360(10)
_cell_angle_gamma 105.2590(10)
_cell_formula_units_Z 2
_cell_length_a 12.3562(3)
_cell_length_b 13.0479(2)
_cell_length_c 18.2453(4)
_cell_measurement_reflns_used 7506
_cell_measurement_temperature 100(2)
_cell_measurement_theta_max 67.236
_cell_measurement_theta_min 3.955
_cell_volume 2715.40(10)
_computing_cell_refinement APEX2
_computing_data_collection 'APEX2 (Bruker, 2008)'
_computing_data_reduction
;
SAINT (Bruker, 2008) and XPREP (Bruker, 2008)
;
_computing_molecular_graphics 'XSEED (Barbour, 2001)'
_computing_publication_material 'XSEED (Barbour, 2001)'
_computing_structure_refinement 'SHELXL-97 (Sheldrick, 2008)'
_computing_structure_solution 'SHELXS-97 (Sheldrick, 2008)'
_diffrn_ambient_temperature 100(2)
_diffrn_measured_fraction_theta_full 0.969
_diffrn_measured_fraction_theta_max 0.969
_diffrn_measurement_device_type 'Bruker APEXII CCD'
_diffrn_measurement_method 'phi and omega scans'
_diffrn_radiation_monochromator graphite
_diffrn_radiation_source 'fine-focus sealed tube'
_diffrn_radiation_type CuK\a
_diffrn_radiation_wavelength 1.54178
_diffrn_reflns_av_R_equivalents 0.0379
_diffrn_reflns_av_sigmaI/netI 0.0254
_diffrn_reflns_limit_h_max 14
_diffrn_reflns_limit_h_min -13
_diffrn_reflns_limit_k_max 15
_diffrn_reflns_limit_k_min -15
_diffrn_reflns_limit_l_max 21
_diffrn_reflns_limit_l_min -21
_diffrn_reflns_number 55177
_diffrn_reflns_theta_full 67.80
_diffrn_reflns_theta_max 67.80
_diffrn_reflns_theta_min 2.53
_exptl_absorpt_coefficient_mu 8.037
_exptl_absorpt_correction_T_max 0.2732
_exptl_absorpt_correction_T_min 0.1250
_exptl_absorpt_correction_type numerical
_exptl_absorpt_process_details 'SADABS (Bruker, 2008)'
_exptl_crystal_colour orange
_exptl_crystal_density_diffrn 1.575
_exptl_crystal_density_method 'not measured'
_exptl_crystal_description 'transparent prism'
_exptl_crystal_F_000 1308
_exptl_crystal_size_max 0.44
_exptl_crystal_size_mid 0.42
_exptl_crystal_size_min 0.22
_refine_diff_density_max 1.797
_refine_diff_density_min -1.266
_refine_diff_density_rms 0.103
_refine_ls_extinction_method none
_refine_ls_goodness_of_fit_ref 1.192
_refine_ls_hydrogen_treatment constr
_refine_ls_matrix_type full
_refine_ls_number_parameters 671
_refine_ls_number_reflns 9540
_refine_ls_number_restraints 0
_refine_ls_restrained_S_all 1.192
_refine_ls_R_factor_all 0.0465
_refine_ls_R_factor_gt 0.0450
_refine_ls_shift/su_max 0.001
_refine_ls_shift/su_mean 0.000
_refine_ls_structure_factor_coef Fsqd
_refine_ls_weighting_details 'calc w=1/[\s^2^(Fo^2^)+(0.0422P)^2^+10.6425P] where P=(Fo^2^+2Fc^2^)/3'
_refine_ls_weighting_scheme calc
_refine_ls_wR_factor_gt 0.1182
_refine_ls_wR_factor_ref 0.1191
_reflns_number_gt 9199
_reflns_number_total 9540
_reflns_threshold_expression >2sigma(I)
_cod_data_source_file ICA-2013-400-228-238-5.cif
_cod_data_source_block 3b-[SnPh2]
_cod_database_code 1516954

loop_
_symmetry_equiv_pos_as_xyz
'x, y, z'
'-x, -y, -z'

loop_
_atom_site_label
_atom_site_type_symbol
_atom_site_fract_x
_atom_site_fract_y
_atom_site_fract_z
_atom_site_U_iso_or_equiv
_atom_site_adp_type
_atom_site_occupancy
_atom_site_symmetry_multiplicity
_atom_site_calc_flag
_atom_site_refinement_flags
_atom_site_disorder_assembly
_atom_site_disorder_group
Sn1 Sn 0.61703(2) 0.75565(2) 0.148792(15) 0.01718(9) Uani 1 1 d . . .
Cl1 Cl 0.2837(3) 0.5750(3) 0.26972(15) 0.1375(15) Uani 1 1 d . A 1
Cl2 Cl 0.10859(16) 0.51821(14) 0.12356(10) 0.0581(4) Uani 1 1 d . A .
Cl3 Cl 0.40230(15) 1.08169(12) 0.38583(12) 0.0634(5) Uani 1 1 d . B .
Cl4 Cl 0.430(3) 0.9054(9) 0.3048(15) 0.072(4) Uani 0.41(5) 1 d P B 1
Cl4A Cl 0.4804(16) 0.9124(7) 0.3211(5) 0.048(2) Uani 0.59(5) 1 d P B 2
S1 S 0.71867(10) 0.93521(8) 0.21845(6) 0.0219(2) Uani 1 1 d . . .
S2 S 0.63581(10) 0.92705(9) 0.02894(6) 0.0248(2) Uani 1 1 d . . .
S3 S 0.66238(10) 0.69511(8) 0.27926(6) 0.0221(2) Uani 1 1 d . . .
S4 S 0.50884(10) 0.49599(8) 0.14226(6) 0.0235(2) Uani 1 1 d . . .
P1 P 0.72148(10) 1.01913(8) 0.12350(6) 0.0186(2) Uani 1 1 d . . .
P2 P 0.61424(9) 0.53345(8) 0.24631(6) 0.0175(2) Uani 1 1 d . . .
O1 O 0.6792(3) 1.1200(2) 0.13821(18) 0.0237(6) Uani 1 1 d . . .
O2 O 0.7017(3) 1.2413(2) 0.27302(17) 0.0242(7) Uani 1 1 d . . .
O3 O 1.2202(3) 1.2406(3) 0.15540(19) 0.0284(7) Uani 1 1 d . . .
O4 O 0.9616(3) 1.2265(2) 0.35012(17) 0.0228(6) Uani 1 1 d . . .
O5 O 0.6999(3) 1.0570(3) 0.47221(19) 0.0283(7) Uani 1 1 d . . .
O6 O 1.1622(3) 0.7700(2) 0.3433(2) 0.0298(7) Uani 1 1 d . . .
O7 O 0.9205(3) 0.6097(2) 0.48111(17) 0.0218(6) Uani 1 1 d . . .
O8 O 0.9882(3) 0.5299(2) 0.28511(17) 0.0242(7) Uani 1 1 d . . .
O9 O 0.7313(3) 0.4976(2) 0.26023(17) 0.0228(6) Uani 1 1 d . . .
O10 O 0.4314(3) 0.3145(2) 0.48774(18) 0.0269(7) Uani 1 1 d . . .
N1 N 0.8257(3) 1.1395(3) 0.4074(2) 0.0194(7) Uani 1 1 d . . .
N2 N 1.0405(3) 0.6892(3) 0.4119(2) 0.0184(7) Uani 1 1 d . . .
C1 C 0.5776(4) 1.1176(4) 0.1640(3) 0.0250(9) Uani 1 1 d . . .
H1A H 0.5649 1.0601 0.1978 0.030 Uiso 1 1 calc R . .
H1B H 0.5065 1.1048 0.1198 0.030 Uiso 1 1 calc R . .
C2 C 0.6033(4) 1.2247(4) 0.2070(3) 0.0272(10) Uani 1 1 d . . .
H2A H 0.6192 1.2813 0.1732 0.033 Uiso 1 1 calc R . .
H2B H 0.5340 1.2292 0.2228 0.033 Uiso 1 1 calc R . .
C3 C 0.6684(4) 1.2195(3) 0.3411(2) 0.0221(9) Uani 1 1 d . . .
H3A H 0.6168 1.1456 0.3351 0.027 Uiso 1 1 calc R . .
H3B H 0.6250 1.2694 0.3514 0.027 Uiso 1 1 calc R . .
C4 C 0.7781(4) 1.2327(3) 0.4066(2) 0.0220(9) Uani 1 1 d . . .
H4A H 0.8384 1.2977 0.4024 0.026 Uiso 1 1 calc R . .
H4B H 0.7604 1.2428 0.4555 0.026 Uiso 1 1 calc R . .
C5 C 0.9168(4) 1.1455(3) 0.3744(2) 0.0191(9) Uani 1 1 d . . .
C6 C 0.9571(4) 1.0480(3) 0.3719(2) 0.0188(8) Uani 1 1 d . . .
C7 C 0.9098(4) 0.9586(3) 0.4076(2) 0.0173(8) Uani 1 1 d . . .
C8 C 0.8226(4) 0.9591(3) 0.4436(2) 0.0189(8) Uani 1 1 d . . .
C9 C 0.7768(4) 1.0534(3) 0.4429(2) 0.0206(9) Uani 1 1 d . . .
C10 C 0.7790(4) 0.8725(3) 0.4795(2) 0.0200(9) Uani 1 1 d . . .
H10 H 0.7193 0.8730 0.5030 0.024 Uiso 1 1 calc R . .
C11 C 0.8236(4) 0.7831(3) 0.4812(2) 0.0191(8) Uani 1 1 d . . .
H11 H 0.7947 0.7241 0.5068 0.023 Uiso 1 1 calc R . .
C12 C 0.9087(4) 0.7808(3) 0.4460(2) 0.0169(8) Uani 1 1 d . . .
C13 C 0.9523(4) 0.8684(3) 0.4078(2) 0.0166(8) Uani 1 1 d . . .
C14 C 1.0385(4) 0.8672(3) 0.3708(2) 0.0190(8) Uani 1 1 d . . .
C15 C 1.0804(4) 0.9535(3) 0.3341(2) 0.0204(9) Uani 1 1 d . . .
H15 H 1.1365 0.9512 0.3078 0.024 Uiso 1 1 calc R . .
C16 C 1.0406(4) 1.0448(3) 0.3355(2) 0.0214(9) Uani 1 1 d . . .
H16 H 1.0713 1.1046 0.3112 0.026 Uiso 1 1 calc R . .
C17 C 1.0863(4) 0.7728(3) 0.3724(2) 0.0191(9) Uani 1 1 d . . .
C18 C 0.9543(4) 0.6869(3) 0.4482(2) 0.0185(8) Uani 1 1 d . . .
C19 C 1.0865(4) 0.5948(3) 0.4150(3) 0.0228(9) Uani 1 1 d . . .
H19A H 1.1026 0.5740 0.4678 0.027 Uiso 1 1 calc R . .
H19B H 1.1615 0.6140 0.4018 0.027 Uiso 1 1 calc R . .
C20 C 1.0016(4) 0.5008(3) 0.3606(2) 0.0220(9) Uani 1 1 d . . .
H20A H 1.0322 0.4376 0.3666 0.026 Uiso 1 1 calc R . .
H20B H 0.9250 0.4826 0.3716 0.026 Uiso 1 1 calc R . .
C21 C 0.8930(4) 0.4566(4) 0.2294(3) 0.0245(9) Uani 1 1 d . . .
H21A H 0.8669 0.3899 0.2523 0.029 Uiso 1 1 calc R . .
H21B H 0.9196 0.4387 0.1855 0.029 Uiso 1 1 calc R . .
C22 C 0.7925(4) 0.5032(4) 0.2018(3) 0.0251(9) Uani 1 1 d . . .
H22A H 0.8216 0.5785 0.1923 0.030 Uiso 1 1 calc R . .
H22B H 0.7383 0.4627 0.1532 0.030 Uiso 1 1 calc R . .
C23 C 0.8717(4) 1.0854(3) 0.1309(2) 0.0196(9) Uani 1 1 d . . .
C24 C 0.9338(4) 1.0379(3) 0.0944(3) 0.0230(9) Uani 1 1 d . . .
H24 H 0.8956 0.9711 0.0643 0.028 Uiso 1 1 calc R . .
C25 C 1.0509(4) 1.0867(4) 0.1014(3) 0.0266(10) Uani 1 1 d . . .
H25 H 1.0929 1.0531 0.0767 0.032 Uiso 1 1 calc R . .
C26 C 1.1066(4) 1.1857(3) 0.1448(2) 0.0217(9) Uani 1 1 d . . .
C27 C 1.0440(4) 1.2337(3) 0.1817(2) 0.0225(9) Uani 1 1 d . . .
H27 H 1.0818 1.3008 0.2114 0.027 Uiso 1 1 calc R . .
C28 C 0.9279(4) 1.1842(3) 0.1749(2) 0.0208(9) Uani 1 1 d . . .
H28 H 0.8860 1.2171 0.2002 0.025 Uiso 1 1 calc R . .
C29 C 1.2841(4) 1.1965(4) 0.1148(3) 0.0328(11) Uani 1 1 d . . .
H29A H 1.2923 1.1286 0.1338 0.049 Uiso 1 1 calc R . .
H29B H 1.3620 1.2464 0.1226 0.049 Uiso 1 1 calc R . .
H29C H 1.2419 1.1844 0.0600 0.049 Uiso 1 1 calc R . .
C30 C 0.5594(4) 0.4691(3) 0.3200(2) 0.0178(8) Uani 1 1 d . . .
C31 C 0.6330(4) 0.4837(3) 0.3950(2) 0.0206(9) Uani 1 1 d . . .
H31 H 0.7110 0.5285 0.4067 0.025 Uiso 1 1 calc R . .
C32 C 0.5935(4) 0.4337(3) 0.4525(2) 0.0213(9) Uani 1 1 d . . .
H32 H 0.6440 0.4441 0.5034 0.026 Uiso 1 1 calc R . .
C33 C 0.4791(4) 0.3679(3) 0.4355(2) 0.0214(9) Uani 1 1 d . . .
C34 C 0.4050(4) 0.3530(3) 0.3603(3) 0.0237(9) Uani 1 1 d . . .
H34 H 0.3270 0.3082 0.3487 0.028 Uiso 1 1 calc R . .
C35 C 0.4449(4) 0.4032(3) 0.3036(2) 0.0214(9) Uani 1 1 d . . .
H35 H 0.3942 0.3929 0.2528 0.026 Uiso 1 1 calc R . .
C36 C 0.5063(5) 0.3229(4) 0.5638(3) 0.0297(10) Uani 1 1 d . . .
H36A H 0.5729 0.2959 0.5628 0.045 Uiso 1 1 calc R . .
H36B H 0.4625 0.2806 0.5955 0.045 Uiso 1 1 calc R . .
H36C H 0.5352 0.3978 0.5854 0.045 Uiso 1 1 calc R . .
C37 C 0.4376(4) 0.7462(4) 0.0966(3) 0.0270(10) Uani 1 1 d . . .
C38 C 0.3934(5) 0.8268(4) 0.1177(3) 0.0386(12) Uani 1 1 d . . .
H38 H 0.4409 0.8793 0.1589 0.046 Uiso 1 1 calc R . .
C39 C 0.2815(5) 0.8318(5) 0.0797(4) 0.0438(14) Uani 1 1 d . . .
H39 H 0.2524 0.8864 0.0956 0.053 Uiso 1 1 calc R . .
C40 C 0.2122(5) 0.7568(5) 0.0183(3) 0.0403(13) Uani 1 1 d . . .
H40 H 0.1351 0.7590 -0.0079 0.048 Uiso 1 1 calc R . .
C41 C 0.2559(5) 0.6810(5) -0.0034(3) 0.0434(13) Uani 1 1 d . . .
H41 H 0.2090 0.6300 -0.0457 0.052 Uiso 1 1 calc R . .
C42 C 0.3680(5) 0.6751(5) 0.0343(3) 0.0405(13) Uani 1 1 d . . .
H42 H 0.3966 0.6212 0.0169 0.049 Uiso 1 1 calc R . .
C43 C 0.7361(4) 0.7145(3) 0.0975(2) 0.0210(9) Uani 1 1 d . . .
C44 C 0.8562(4) 0.7651(4) 0.1281(3) 0.0303(11) Uani 1 1 d . . .
H44 H 0.8828 0.8175 0.1710 0.036 Uiso 1 1 calc R . .
C45 C 0.9363(5) 0.7394(4) 0.0963(4) 0.0414(13) Uani 1 1 d . . .
H45 H 1.0176 0.7739 0.1173 0.050 Uiso 1 1 calc R . .
C46 C 0.8978(5) 0.6631(5) 0.0337(4) 0.0429(13) Uani 1 1 d . . .
H46 H 0.9530 0.6450 0.0121 0.052 Uiso 1 1 calc R . .
C47 C 0.7795(5) 0.6131(4) 0.0026(3) 0.0358(12) Uani 1 1 d . . .
H47 H 0.7534 0.5617 -0.0408 0.043 Uiso 1 1 calc R . .
C48 C 0.6990(4) 0.6380(4) 0.0347(3) 0.0264(10) Uani 1 1 d . . .
H48 H 0.6179 0.6026 0.0136 0.032 Uiso 1 1 calc R . .
C49 C 0.1832(6) 0.6189(5) 0.2009(4) 0.0476(14) Uani 1 1 d . . .
H49A H 0.2244 0.6839 0.1820 0.057 Uiso 1 1 calc R A 1
H49B H 0.1261 0.6374 0.2239 0.057 Uiso 1 1 calc R A 1
C50 C 0.4209(5) 0.9547(5) 0.3909(4) 0.0433(13) Uani 1 1 d . . .
H50A H 0.4932 0.9571 0.4320 0.052 Uiso 1 1 calc R B 1
H50B H 0.3539 0.9064 0.4039 0.052 Uiso 1 1 calc R B 1

loop_
_atom_site_aniso_label
_atom_site_aniso_U_11
_atom_site_aniso_U_22
_atom_site_aniso_U_33
_atom_site_aniso_U_23
_atom_site_aniso_U_13
_atom_site_aniso_U_12
Sn1 0.01803(15) 0.01494(14) 0.01646(14) 0.00365(10) 0.00281(10) 0.00315(10)
Cl1 0.132(2) 0.216(3) 0.0802(15) -0.0345(18) -0.0277(15) 0.140(3)
Cl2 0.0694(11) 0.0604(9) 0.0543(9) 0.0038(7) 0.0349(8) 0.0171(8)
Cl3 0.0568(10) 0.0394(8) 0.1114(15) 0.0168(8) 0.0516(10) 0.0136(7)
Cl4 0.092(11) 0.058(4) 0.062(6) -0.016(3) 0.050(7) -0.010(4)
Cl4A 0.081(5) 0.030(3) 0.040(2) 0.0025(14) 0.029(3) 0.017(2)
S1 0.0272(5) 0.0156(5) 0.0177(5) 0.0041(4) 0.0034(4) 0.0004(4)
S2 0.0278(6) 0.0229(5) 0.0195(5) 0.0013(4) 0.0005(4) 0.0064(4)
S3 0.0328(6) 0.0139(5) 0.0167(5) 0.0036(4) 0.0062(4) 0.0024(4)
S4 0.0276(6) 0.0219(5) 0.0171(5) 0.0018(4) 0.0035(4) 0.0032(4)
P1 0.0225(5) 0.0145(5) 0.0185(5) 0.0035(4) 0.0049(4) 0.0056(4)
P2 0.0218(5) 0.0146(5) 0.0162(5) 0.0033(4) 0.0058(4) 0.0047(4)
O1 0.0298(17) 0.0180(14) 0.0279(16) 0.0057(12) 0.0130(13) 0.0095(13)
O2 0.0228(16) 0.0269(16) 0.0212(15) 0.0038(12) 0.0024(12) 0.0079(13)
O3 0.0252(17) 0.0275(17) 0.0306(17) 0.0014(13) 0.0102(14) 0.0023(14)
O4 0.0270(16) 0.0133(14) 0.0250(16) 0.0044(12) 0.0039(13) 0.0040(12)
O5 0.0319(18) 0.0271(17) 0.0323(18) 0.0116(14) 0.0128(15) 0.0148(14)
O6 0.0336(18) 0.0176(15) 0.044(2) 0.0068(14) 0.0200(16) 0.0081(14)
O7 0.0297(17) 0.0152(14) 0.0217(15) 0.0078(12) 0.0078(13) 0.0072(12)
O8 0.0314(17) 0.0179(14) 0.0204(15) 0.0051(12) 0.0057(13) 0.0033(13)
O9 0.0263(16) 0.0278(16) 0.0186(15) 0.0064(12) 0.0096(12) 0.0111(13)
O10 0.0319(18) 0.0231(16) 0.0272(16) 0.0090(13) 0.0150(14) 0.0028(14)
N1 0.0222(18) 0.0141(16) 0.0201(17) 0.0020(13) 0.0015(14) 0.0071(14)
N2 0.0198(18) 0.0136(16) 0.0207(17) 0.0030(13) 0.0032(14) 0.0055(14)
C1 0.016(2) 0.031(2) 0.026(2) 0.0008(19) 0.0029(18) 0.0084(19)
C2 0.026(2) 0.031(2) 0.025(2) 0.0058(19) 0.0007(19) 0.015(2)
C3 0.023(2) 0.019(2) 0.025(2) 0.0048(17) 0.0063(18) 0.0094(18)
C4 0.027(2) 0.015(2) 0.023(2) 0.0012(16) 0.0039(18) 0.0090(18)
C5 0.021(2) 0.017(2) 0.0156(19) -0.0008(15) -0.0014(16) 0.0051(17)
C6 0.021(2) 0.0131(19) 0.017(2) 0.0031(15) -0.0011(16) 0.0019(16)
C7 0.019(2) 0.0139(19) 0.0142(19) 0.0035(15) -0.0008(16) 0.0030(16)
C8 0.017(2) 0.019(2) 0.016(2) 0.0028(16) -0.0007(16) 0.0046(17)
C9 0.022(2) 0.018(2) 0.020(2) 0.0026(16) 0.0026(17) 0.0054(17)
C10 0.021(2) 0.020(2) 0.018(2) 0.0032(16) 0.0043(16) 0.0054(17)
C11 0.022(2) 0.0161(19) 0.016(2) 0.0035(15) 0.0024(16) 0.0028(17)
C12 0.019(2) 0.0145(19) 0.0139(19) 0.0024(15) 0.0006(16) 0.0038(16)
C13 0.016(2) 0.0136(18) 0.0148(19) -0.0001(15) -0.0014(15) 0.0018(16)
C14 0.020(2) 0.0137(19) 0.020(2) 0.0025(15) 0.0010(16) 0.0038(16)
C15 0.020(2) 0.017(2) 0.024(2) 0.0032(16) 0.0066(17) 0.0044(17)
C16 0.022(2) 0.0153(19) 0.022(2) 0.0063(16) 0.0020(17) 0.0020(17)
C17 0.019(2) 0.0140(19) 0.023(2) 0.0006(16) 0.0058(17) 0.0032(16)
C18 0.023(2) 0.0133(19) 0.0153(19) 0.0005(15) 0.0006(16) 0.0033(16)
C19 0.029(2) 0.018(2) 0.024(2) 0.0051(17) 0.0055(18) 0.0117(18)
C20 0.032(2) 0.0128(19) 0.023(2) 0.0059(16) 0.0092(18) 0.0074(18)
C21 0.029(2) 0.023(2) 0.023(2) -0.0008(17) 0.0083(18) 0.0096(19)
C22 0.027(2) 0.034(2) 0.021(2) 0.0071(18) 0.0120(18) 0.013(2)
C23 0.024(2) 0.0149(19) 0.019(2) 0.0060(16) 0.0056(17) 0.0042(17)
C24 0.029(2) 0.016(2) 0.024(2) 0.0015(17) 0.0084(18) 0.0047(18)
C25 0.032(3) 0.023(2) 0.029(2) 0.0027(18) 0.013(2) 0.010(2)
C26 0.021(2) 0.022(2) 0.022(2) 0.0088(17) 0.0069(17) 0.0053(18)
C27 0.030(2) 0.017(2) 0.020(2) 0.0028(16) 0.0076(18) 0.0051(18)
C28 0.027(2) 0.017(2) 0.022(2) 0.0043(16) 0.0101(18) 0.0080(18)
C29 0.028(3) 0.031(3) 0.043(3) 0.008(2) 0.016(2) 0.008(2)
C30 0.023(2) 0.0114(18) 0.021(2) 0.0044(15) 0.0083(17) 0.0062(16)
C31 0.024(2) 0.0146(19) 0.024(2) 0.0032(16) 0.0089(18) 0.0050(17)
C32 0.027(2) 0.017(2) 0.021(2) 0.0042(16) 0.0068(17) 0.0079(18)
C33 0.029(2) 0.0148(19) 0.024(2) 0.0067(16) 0.0135(18) 0.0069(18)
C34 0.021(2) 0.019(2) 0.030(2) 0.0041(18) 0.0086(18) 0.0025(18)
C35 0.023(2) 0.019(2) 0.022(2) 0.0015(16) 0.0063(17) 0.0060(18)
C36 0.037(3) 0.029(2) 0.027(2) 0.0127(19) 0.015(2) 0.009(2)
C37 0.021(2) 0.025(2) 0.033(3) 0.0013(19) 0.0054(19) 0.0057(19)
C38 0.037(3) 0.030(3) 0.045(3) 0.004(2) 0.011(2) 0.005(2)
C39 0.042(3) 0.034(3) 0.061(4) 0.011(3) 0.019(3) 0.015(3)
C40 0.034(3) 0.046(3) 0.043(3) 0.021(3) 0.011(2) 0.012(3)
C41 0.036(3) 0.049(3) 0.038(3) 0.005(2) -0.003(2) 0.012(3)
C42 0.035(3) 0.052(3) 0.032(3) 0.002(2) 0.002(2) 0.017(3)
C43 0.021(2) 0.022(2) 0.022(2) 0.0110(17) 0.0086(17) 0.0078(18)
C44 0.025(2) 0.022(2) 0.043(3) 0.007(2) 0.008(2) 0.0072(19)
C45 0.026(3) 0.031(3) 0.068(4) 0.007(3) 0.015(3) 0.007(2)
C46 0.036(3) 0.044(3) 0.063(4) 0.015(3) 0.029(3) 0.017(3)
C47 0.040(3) 0.041(3) 0.034(3) 0.004(2) 0.018(2) 0.018(2)
C48 0.024(2) 0.031(2) 0.026(2) 0.0094(19) 0.0071(18) 0.008(2)
C49 0.051(4) 0.039(3) 0.058(4) 0.008(3) 0.018(3) 0.018(3)
C50 0.043(3) 0.037(3) 0.051(3) -0.001(2) 0.024(3) 0.003(3)

loop_
_atom_type_symbol
_atom_type_description
_atom_type_scat_dispersion_real
_atom_type_scat_dispersion_imag
_atom_type_scat_source
C C 0.0181 0.0091 'International Tables Vol C Tables 4.2.6.8 and 6.1.1.4'
H H 0.0000 0.0000 'International Tables Vol C Tables 4.2.6.8 and 6.1.1.4'
N N 0.0311 0.0180 'International Tables Vol C Tables 4.2.6.8 and 6.1.1.4'
O O 0.0492 0.0322 'International Tables Vol C Tables 4.2.6.8 and 6.1.1.4'
P P 0.2955 0.4335 'International Tables Vol C Tables 4.2.6.8 and 6.1.1.4'
S S 0.3331 0.5567 'International Tables Vol C Tables 4.2.6.8 and 6.1.1.4'
Sn Sn 0.0259 5.4591 'International Tables Vol C Tables 4.2.6.8 and 6.1.1.4'
Cl Cl 0.3639 0.7018 'International Tables Vol C Tables 4.2.6.8 and 6.1.1.4'

loop_
_geom_angle_atom_site_label_1
_geom_angle_atom_site_label_2
_geom_angle_atom_site_label_3
_geom_angle
C43 Sn1 C37 127.94(18)
C43 Sn1 S1 106.07(12)
C37 Sn1 S1 109.09(13)
C43 Sn1 S3 105.34(11)
C37 Sn1 S3 115.48(13)
S1 Sn1 S3 83.74(3)
P1 S1 Sn1 97.51(5)
P2 S3 Sn1 97.60(5)
O1 P1 C23 99.02(18)
O1 P1 S2 117.02(13)
C23 P1 S2 114.65(15)
O1 P1 S1 105.85(13)
C23 P1 S1 107.91(14)
S2 P1 S1 111.29(6)
O9 P2 C30 99.51(18)
O9 P2 S4 114.53(13)
C30 P2 S4 115.89(15)
O9 P2 S3 107.53(13)
C30 P2 S3 106.04(14)
S4 P2 S3 112.21(6)
C1 O1 P1 125.0(3)
C2 O2 C3 112.4(3)
C26 O3 C29 116.8(4)
C20 O8 C21 113.2(3)
C22 O9 P2 121.3(3)
C33 O10 C36 117.2(4)
C9 N1 C5 125.4(3)
C9 N1 C4 116.5(4)
C5 N1 C4 118.1(3)
C18 N2 C17 125.5(3)
C18 N2 C19 117.0(3)
C17 N2 C19 117.5(4)
O1 C1 C2 106.1(4)
O1 C1 H1A 110.5
C2 C1 H1A 110.5
O1 C1 H1B 110.5
C2 C1 H1B 110.5
H1A C1 H1B 108.7
O2 C2 C1 110.8(4)
O2 C2 H2A 109.5
C1 C2 H2A 109.5
O2 C2 H2B 109.5
C1 C2 H2B 109.5
H2A C2 H2B 108.1
O2 C3 C4 108.3(4)
O2 C3 H3A 110.0
C4 C3 H3A 110.0
O2 C3 H3B 110.0
C4 C3 H3B 110.0
H3A C3 H3B 108.4
N1 C4 C3 112.3(3)
N1 C4 H4A 109.1
C3 C4 H4A 109.1
N1 C4 H4B 109.1
C3 C4 H4B 109.1
H4A C4 H4B 107.9
O4 C5 N1 121.7(4)
O4 C5 C6 121.7(4)
N1 C5 C6 116.6(4)
C16 C6 C7 120.2(4)
C16 C6 C5 120.2(4)
C7 C6 C5 119.6(4)
C8 C7 C13 119.6(4)
C8 C7 C6 121.2(4)
C13 C7 C6 119.2(4)
C10 C8 C7 120.7(4)
C10 C8 C9 119.5(4)
C7 C8 C9 119.8(4)
O5 C9 N1 120.5(4)
O5 C9 C8 122.4(4)
N1 C9 C8 117.1(4)
C8 C10 C11 119.7(4)
C8 C10 H10 120.2
C11 C10 H10 120.2
C12 C11 C10 120.6(4)
C12 C11 H11 119.7
C10 C11 H11 119.7
C11 C12 C13 120.1(4)
C11 C12 C18 120.0(4)
C13 C12 C18 119.9(4)
C7 C13 C14 119.6(4)
C7 C13 C12 119.3(4)
C14 C13 C12 121.0(4)
C15 C14 C13 120.3(4)
C15 C14 C17 119.7(4)
C13 C14 C17 120.0(4)
C14 C15 C16 120.3(4)
C14 C15 H15 119.9
C16 C15 H15 119.9
C6 C16 C15 120.3(4)
C6 C16 H16 119.8
C15 C16 H16 119.8
O6 C17 N2 121.9(4)
O6 C17 C14 121.9(4)
N2 C17 C14 116.2(4)
O7 C18 N2 120.1(4)
O7 C18 C12 122.5(4)
N2 C18 C12 117.4(4)
N2 C19 C20 112.1(4)
N2 C19 H19A 109.2
C20 C19 H19A 109.2
N2 C19 H19B 109.2
C20 C19 H19B 109.2
H19A C19 H19B 107.9
O8 C20 C19 107.8(3)
O8 C20 H20A 110.1
C19 C20 H20A 110.1
O8 C20 H20B 110.1
C19 C20 H20B 110.1
H20A C20 H20B 108.5
O8 C21 C22 111.0(4)
O8 C21 H21A 109.4
C22 C21 H21A 109.4
O8 C21 H21B 109.4
C22 C21 H21B 109.4
H21A C21 H21B 108.0
O9 C22 C21 108.5(3)
O9 C22 H22A 110.0
C21 C22 H22A 110.0
O9 C22 H22B 110.0
C21 C22 H22B 110.0
H22A C22 H22B 108.4
C24 C23 C28 119.5(4)
C24 C23 P1 120.2(3)
C28 C23 P1 120.3(3)
C23 C24 C25 120.9(4)
C23 C24 H24 119.6
C25 C24 H24 119.6
C24 C25 C26 119.6(4)
C24 C25 H25 120.2
C26 C25 H25 120.2
O3 C26 C25 124.7(4)
O3 C26 C27 115.7(4)
C25 C26 C27 119.6(4)
C28 C27 C26 120.4(4)
C28 C27 H27 119.8
C26 C27 H27 119.8
C27 C28 C23 120.1(4)
C27 C28 H28 120.0
C23 C28 H28 120.0
O3 C29 H29A 109.5
O3 C29 H29B 109.5
H29A C29 H29B 109.5
O3 C29 H29C 109.5
H29A C29 H29C 109.5
H29B C29 H29C 109.5
C35 C30 C31 119.1(4)
C35 C30 P2 121.3(3)
C31 C30 P2 119.7(3)
C32 C31 C30 120.8(4)
C32 C31 H31 119.6
C30 C31 H31 119.6
C31 C32 C33 119.6(4)
C31 C32 H32 120.2
C33 C32 H32 120.2
O10 C33 C32 124.4(4)
O10 C33 C34 115.7(4)
C32 C33 C34 119.8(4)
C35 C34 C33 120.2(4)
C35 C34 H34 119.9
C33 C34 H34 119.9
C34 C35 C30 120.5(4)
C34 C35 H35 119.7
C30 C35 H35 119.7
O10 C36 H36A 109.5
O10 C36 H36B 109.5
H36A C36 H36B 109.5
O10 C36 H36C 109.5
H36A C36 H36C 109.5
H36B C36 H36C 109.5
C42 C37 C38 117.2(5)
C42 C37 Sn1 123.2(4)
C38 C37 Sn1 118.7(4)
C39 C38 C37 121.4(5)
C39 C38 H38 119.3
C37 C38 H38 119.3
C38 C39 C40 119.7(5)
C38 C39 H39 120.1
C40 C39 H39 120.1
C41 C40 C39 118.9(5)
C41 C40 H40 120.6
C39 C40 H40 120.6
C40 C41 C42 121.9(6)
C40 C41 H41 119.1
C42 C41 H41 119.1
C37 C42 C41 120.8(5)
C37 C42 H42 119.6
C41 C42 H42 119.6
C48 C43 C44 118.9(4)
C48 C43 Sn1 122.0(3)
C44 C43 Sn1 119.0(3)
C45 C44 C43 120.4(5)
C45 C44 H44 119.8
C43 C44 H44 119.8
C44 C45 C46 119.9(5)
C44 C45 H45 120.1
C46 C45 H45 120.1
C47 C46 C45 120.3(5)
C47 C46 H46 119.9
C45 C46 H46 119.9
C46 C47 C48 120.0(5)
C46 C47 H47 120.0
C48 C47 H47 120.0
C47 C48 C43 120.4(5)
C47 C48 H48 119.8
C43 C48 H48 119.8
Cl1 C49 Cl2 110.2(3)
Cl1 C49 H49A 109.6
Cl2 C49 H49A 109.6
Cl1 C49 H49B 109.6
Cl2 C49 H49B 109.6
H49A C49 H49B 108.1
Cl4 C50 Cl3 111.0(9)
Cl4 C50 Cl4A 19.3(8)
Cl3 C50 Cl4A 115.6(4)
Cl4 C50 H50A 109.4
Cl3 C50 H50A 109.4
Cl4A C50 H50A 90.6
Cl4 C50 H50B 109.4
Cl3 C50 H50B 109.4
Cl4A C50 H50B 121.3
H50A C50 H50B 108.0

loop_
_geom_bond_atom_site_label_1
_geom_bond_atom_site_label_2
_geom_bond_distance
Sn1 C43 2.114(4)
Sn1 C37 2.129(5)
Sn1 S1 2.4730(10)
Sn1 S3 2.4904(10)
Cl1 C49 1.733(7)
Cl2 C49 1.769(6)
Cl3 C50 1.733(6)
Cl4 C50 1.728(13)
Cl4A C50 1.777(10)
S1 P1 2.0754(14)
S2 P1 1.9424(15)
S3 P2 2.0608(14)
S4 P2 1.9517(15)
P1 O1 1.580(3)
P1 C23 1.796(4)
P2 O9 1.594(3)
P2 C30 1.795(4)
O1 C1 1.450(5)
O2 C2 1.423(5)
O2 C3 1.423(5)
O3 C26 1.356(5)
O3 C29 1.429(6)
O4 C5 1.212(5)
O5 C9 1.221(6)
O6 C17 1.204(5)
O7 C18 1.222(5)
O8 C20 1.415(5)
O8 C21 1.428(5)
O9 C22 1.458(5)
O10 C33 1.366(5)
O10 C36 1.426(6)
N1 C9 1.392(5)
N1 C5 1.401(6)
N1 C4 1.483(5)
N2 C18 1.394(6)
N2 C17 1.401(5)
N2 C19 1.484(5)
C1 C2 1.499(6)
C1 H1A 0.9900
C1 H1B 0.9900
C2 H2A 0.9900
C2 H2B 0.9900
C3 C4 1.509(6)
C3 H3A 0.9900
C3 H3B 0.9900
C4 H4A 0.9900
C4 H4B 0.9900
C5 C6 1.488(6)
C6 C16 1.379(6)
C6 C7 1.419(6)
C7 C8 1.407(6)
C7 C13 1.409(6)
C8 C10 1.380(6)
C8 C9 1.483(6)
C10 C11 1.412(6)
C10 H10 0.9500
C11 C12 1.379(6)
C11 H11 0.9500
C12 C13 1.416(6)
C12 C18 1.475(6)
C13 C14 1.411(6)
C14 C15 1.379(6)
C14 C17 1.498(6)
C15 C16 1.406(6)
C15 H15 0.9500
C16 H16 0.9500
C19 C20 1.512(6)
C19 H19A 0.9900
C19 H19B 0.9900
C20 H20A 0.9900
C20 H20B 0.9900
C21 C22 1.496(6)
C21 H21A 0.9900
C21 H21B 0.9900
C22 H22A 0.9900
C22 H22B 0.9900
C23 C24 1.386(6)
C23 C28 1.401(6)
C24 C25 1.388(7)
C24 H24 0.9500
C25 C26 1.398(6)
C25 H25 0.9500
C26 C27 1.400(6)
C27 C28 1.380(6)
C27 H27 0.9500
C28 H28 0.9500
C29 H29A 0.9800
C29 H29B 0.9800
C29 H29C 0.9800
C30 C35 1.396(6)
C30 C31 1.398(6)
C31 C32 1.381(6)
C31 H31 0.9500
C32 C33 1.392(6)
C32 H32 0.9500
C33 C34 1.401(6)
C34 C35 1.373(6)
C34 H34 0.9500
C35 H35 0.9500
C36 H36A 0.9800
C36 H36B 0.9800
C36 H36C 0.9800
C37 C42 1.373(7)
C37 C38 1.397(7)
C38 C39 1.387(8)
C38 H38 0.9500
C39 C40 1.388(9)
C39 H39 0.9500
C40 C41 1.344(9)
C40 H40 0.9500
C41 C42 1.391(8)
C41 H41 0.9500
C42 H42 0.9500
C43 C48 1.392(7)
C43 C44 1.402(7)
C44 C45 1.381(8)
C44 H44 0.9500
C45 C46 1.386(9)
C45 H45 0.9500
C46 C47 1.383(8)
C46 H46 0.9500
C47 C48 1.384(7)
C47 H47 0.9500
C48 H48 0.9500
C49 H49A 0.9900
C49 H49B 0.9900
C50 H50A 0.9900
C50 H50B 0.9900

loop_
_geom_torsion_atom_site_label_1
_geom_torsion_atom_site_label_2
_geom_torsion_atom_site_label_3
_geom_torsion_atom_site_label_4
_geom_torsion
C43 Sn1 S1 P1 68.52(13)
C37 Sn1 S1 P1 -72.44(15)
S3 Sn1 S1 P1 172.73(6)
C43 Sn1 S3 P2 -65.34(13)
C37 Sn1 S3 P2 81.48(15)
S1 Sn1 S3 P2 -170.33(6)
Sn1 S1 P1 O1 133.15(13)
Sn1 S1 P1 C23 -121.60(15)
Sn1 S1 P1 S2 5.01(8)
Sn1 S3 P2 O9 106.27(12)
Sn1 S3 P2 C30 -148.01(15)
Sn1 S3 P2 S4 -20.55(7)
C23 P1 O1 C1 -158.7(3)
S2 P1 O1 C1 77.6(3)
S1 P1 O1 C1 -47.0(3)
C30 P2 O9 C22 162.2(3)
S4 P2 O9 C22 37.9(3)
S3 P2 O9 C22 -87.5(3)
P1 O1 C1 C2 151.8(3)
C3 O2 C2 C1 -98.6(4)
O1 C1 C2 O2 -63.2(5)
C2 O2 C3 C4 176.5(3)
C9 N1 C4 C3 -84.1(5)
C5 N1 C4 C3 97.3(4)
O2 C3 C4 N1 -78.3(4)
C9 N1 C5 O4 -173.7(4)
C4 N1 C5 O4 4.8(6)
C9 N1 C5 C6 5.2(6)
C4 N1 C5 C6 -176.3(3)
O4 C5 C6 C16 -5.7(6)
N1 C5 C6 C16 175.4(4)
O4 C5 C6 C7 173.9(4)
N1 C5 C6 C7 -5.0(5)
C16 C6 C7 C8 -178.5(4)
C5 C6 C7 C8 1.9(6)
C16 C6 C7 C13 2.4(6)
C5 C6 C7 C13 -177.2(4)
C13 C7 C8 C10 0.5(6)
C6 C7 C8 C10 -178.7(4)
C13 C7 C8 C9 -179.4(4)
C6 C7 C8 C9 1.4(6)
C5 N1 C9 O5 177.7(4)
C4 N1 C9 O5 -0.8(6)
C5 N1 C9 C8 -2.1(6)
C4 N1 C9 C8 179.4(3)
C10 C8 C9 O5 -1.2(6)
C7 C8 C9 O5 178.8(4)
C10 C8 C9 N1 178.6(4)
C7 C8 C9 N1 -1.5(6)
C7 C8 C10 C11 1.0(6)
C9 C8 C10 C11 -179.1(4)
C8 C10 C11 C12 -1.3(6)
C10 C11 C12 C13 0.1(6)
C10 C11 C12 C18 -180.0(4)
C8 C7 C13 C14 179.1(4)
C6 C7 C13 C14 -1.8(6)
C8 C7 C13 C12 -1.7(6)
C6 C7 C13 C12 177.5(4)
C11 C12 C13 C7 1.4(6)
C18 C12 C13 C7 -178.6(4)
C11 C12 C13 C14 -179.4(4)
C18 C12 C13 C14 0.7(6)
C7 C13 C14 C15 -0.5(6)
C12 C13 C14 C15 -179.7(4)
C7 C13 C14 C17 178.5(4)
C12 C13 C14 C17 -0.8(6)
C13 C14 C15 C16 2.1(6)
C17 C14 C15 C16 -176.8(4)
C7 C6 C16 C15 -0.7(6)
C5 C6 C16 C15 178.9(4)
C14 C15 C16 C6 -1.6(6)
C18 N2 C17 O6 178.8(4)
C19 N2 C17 O6 -1.6(6)
C18 N2 C17 C14 0.8(6)
C19 N2 C17 C14 -179.6(3)
C15 C14 C17 O6 1.0(6)
C13 C14 C17 O6 -177.9(4)
C15 C14 C17 N2 179.0(4)
C13 C14 C17 N2 0.1(6)
C17 N2 C18 O7 180.0(4)
C19 N2 C18 O7 0.4(6)
C17 N2 C18 C12 -0.9(6)
C19 N2 C18 C12 179.5(3)
C11 C12 C18 O7 -0.7(6)
C13 C12 C18 O7 179.2(4)
C11 C12 C18 N2 -179.8(4)
C13 C12 C18 N2 0.2(5)
C18 N2 C19 C20 75.9(5)
C17 N2 C19 C20 -103.7(4)
C21 O8 C20 C19 -168.1(3)
N2 C19 C20 O8 63.8(5)
C20 O8 C21 C22 106.6(4)
P2 O9 C22 C21 -175.8(3)
O8 C21 C22 O9 -76.9(5)
O1 P1 C23 C24 -155.2(3)
S2 P1 C23 C24 -29.8(4)
S1 P1 C23 C24 94.8(3)
O1 P1 C23 C28 26.4(4)
S2 P1 C23 C28 151.8(3)
S1 P1 C23 C28 -83.6(3)
C28 C23 C24 C25 0.3(6)
P1 C23 C24 C25 -178.1(3)
C23 C24 C25 C26 -0.8(7)
C29 O3 C26 C25 4.3(6)
C29 O3 C26 C27 -176.4(4)
C24 C25 C26 O3 -179.8(4)
C24 C25 C26 C27 0.8(7)
O3 C26 C27 C28 -179.7(4)
C25 C26 C27 C28 -0.3(6)
C26 C27 C28 C23 -0.2(6)
C24 C23 C28 C27 0.3(6)
P1 C23 C28 C27 178.7(3)
O9 P2 C30 C35 -128.2(4)
S4 P2 C30 C35 -4.9(4)
S3 P2 C30 C35 120.4(3)
O9 P2 C30 C31 50.8(4)
S4 P2 C30 C31 174.1(3)
S3 P2 C30 C31 -60.6(3)
C35 C30 C31 C32 0.1(6)
P2 C30 C31 C32 -179.0(3)
C30 C31 C32 C33 0.1(6)
C36 O10 C33 C32 -3.5(6)
C36 O10 C33 C34 176.5(4)
C31 C32 C33 O10 179.8(4)
C31 C32 C33 C34 -0.2(6)
O10 C33 C34 C35 -179.9(4)
C32 C33 C34 C35 0.0(7)
C33 C34 C35 C30 0.1(7)
C31 C30 C35 C34 -0.2(6)
P2 C30 C35 C34 178.8(3)
C43 Sn1 C37 C42 27.0(5)
S1 Sn1 C37 C42 156.9(4)
S3 Sn1 C37 C42 -111.0(4)
C43 Sn1 C37 C38 -141.9(4)
S1 Sn1 C37 C38 -12.0(4)
S3 Sn1 C37 C38 80.1(4)
C42 C37 C38 C39 3.0(8)
Sn1 C37 C38 C39 172.5(4)
C37 C38 C39 C40 -1.3(9)
C38 C39 C40 C41 -0.6(8)
C39 C40 C41 C42 0.6(9)
C38 C37 C42 C41 -2.9(8)
Sn1 C37 C42 C41 -172.0(4)
C40 C41 C42 C37 1.2(9)
C37 Sn1 C43 C48 -27.3(4)
S1 Sn1 C43 C48 -158.3(3)
S3 Sn1 C43 C48 114.0(3)
C37 Sn1 C43 C44 153.3(3)
S1 Sn1 C43 C44 22.3(4)
S3 Sn1 C43 C44 -65.5(3)
C48 C43 C44 C45 0.0(7)
Sn1 C43 C44 C45 179.5(4)
C43 C44 C45 C46 0.0(8)
C44 C45 C46 C47 0.5(9)
C45 C46 C47 C48 -1.0(8)
C46 C47 C48 C43 1.1(8)
C44 C43 C48 C47 -0.6(7)
Sn1 C43 C48 C47 180.0(4)
